data_1560095
loop_
_publ_author_name
'Osipova, Elena S.'
'Gulyaeva, Ekaterina S.'
'Gutsul, Evgenii I.'
'Kirkina, Vladislava A.'
'Pavlov, Alexander A.'
'Nelyubina, Yulia V.'
'Rossin, Andrea'
'Peruzzini, Maurizio'
'Epstein, Lina M.'
'Belkova, Natalia V.'
'Filippov, Oleg A.'
'Shubina, Elena S.'

_publ_section_title
;
 Bifunctional activation of amine-boranes by the W/Pd bimetallic analogs
 of &#x201C;frustrated Lewis pairs&#x201D;
;
_journal_issue 10
_journal_name_full 'Chemical Science'
_journal_page_first 3682
_journal_page_last 3692
_journal_paper_doi 10.1039/D0SC06114J
_journal_volume 12
_journal_year 2021
_chemical_formula_moiety 'C36 H53 B N6 O3 P2 Pd W'
_chemical_formula_sum 'C36 H53 B N6 O3 P2 Pd W'
_chemical_formula_weight 980.84
_space_group_crystal_system monoclinic
_space_group_IT_number 14
_space_group_name_Hall '-P 2ybc'
_space_group_name_H-M_alt 'P 1 21/c 1'
_atom_sites_solution_hydrogens mixed
_atom_sites_solution_primary dual
_audit_creation_date 2020-07-31
_audit_creation_method
;
Olex2 1.3
(compiled 2020.02.04 svn.rd84adfe8 for OlexSys, GUI svn.r6032)
;
_audit_update_record
;
2020-07-31 deposited with the CCDC.	2021-01-15 downloaded from the CCDC.
;
_cell_angle_alpha 90
_cell_angle_beta 91.7010(10)
_cell_angle_gamma 90
_cell_formula_units_Z 4
_cell_length_a 16.8853(7)
_cell_length_b 15.2569(7)
_cell_length_c 15.7122(8)
_cell_measurement_reflns_used 3932
_cell_measurement_temperature 120
_cell_measurement_theta_max 27.06
_cell_measurement_theta_min 2.20
_cell_volume 4046.0(3)
_computing_molecular_graphics 'Olex2 1.3 (Dolomanov et al., 2009)'
_computing_publication_material 'Olex2 1.3 (Dolomanov et al., 2009)'
_computing_structure_refinement 'XL  (Sheldrick, 2008)'
_computing_structure_solution 'SHELXT  (Sheldrick, 2015)'
_diffrn_ambient_temperature 120
_diffrn_measured_fraction_theta_full 1.000
_diffrn_measured_fraction_theta_max 1.000
_diffrn_measurement_device_type 'Bruker APEX-II CCD'
_diffrn_measurement_method '\f and \w scans'
_diffrn_radiation_monochromator graphite
_diffrn_radiation_type MoK\a
_diffrn_radiation_wavelength 0.71073
_diffrn_reflns_av_R_equivalents 0.0704
_diffrn_reflns_av_unetI/netI 0.0733
_diffrn_reflns_Laue_measured_fraction_full 1.000
_diffrn_reflns_Laue_measured_fraction_max 1.000
_diffrn_reflns_limit_h_max 19
_diffrn_reflns_limit_h_min -22
_diffrn_reflns_limit_k_max 18
_diffrn_reflns_limit_k_min -20
_diffrn_reflns_limit_l_max 20
_diffrn_reflns_limit_l_min -20
_diffrn_reflns_number 30841
_diffrn_reflns_point_group_measured_fraction_full 1.000
_diffrn_reflns_point_group_measured_fraction_max 1.000
_diffrn_reflns_theta_full 25.242
_diffrn_reflns_theta_max 27.998
_diffrn_reflns_theta_min 1.799
_diffrn_source_current 30.0
_diffrn_source_power 1.5
_diffrn_source_voltage 50.0
_diffrn_standards_number 0
_exptl_absorpt_coefficient_mu 3.406
_exptl_absorpt_correction_T_max 0.3812
_exptl_absorpt_correction_T_min 0.3065
_exptl_absorpt_correction_type multi-scan
_exptl_absorpt_process_details
;
SADABS-2008/1 (Bruker,2008) was used for absorption correction.
wR2(int) was 0.0753 before and 0.0558 after correction.
The Ratio of minimum to maximum transmission is 0.8164.
The \l/2 correction factor is 0.0015.
;
_exptl_crystal_colour orange
_exptl_crystal_colour_primary orange
_exptl_crystal_density_diffrn 1.610
_exptl_crystal_description prism
_exptl_crystal_F_000 1960
_exptl_crystal_size_max 0.25
_exptl_crystal_size_mid 0.1
_exptl_crystal_size_min 0.05
_refine_diff_density_max 1.446
_refine_diff_density_min -0.976
_refine_diff_density_rms 0.158
_refine_ls_extinction_method none
_refine_ls_goodness_of_fit_ref 0.984
_refine_ls_hydrogen_treatment constr
_refine_ls_matrix_type full
_refine_ls_number_parameters 463
_refine_ls_number_reflns 9756
_refine_ls_number_restraints 0
_refine_ls_restrained_S_all 0.984
_refine_ls_R_factor_all 0.0609
_refine_ls_R_factor_gt 0.0386
_refine_ls_shift/su_max 0.001
_refine_ls_shift/su_mean 0.000
_refine_ls_structure_factor_coef Fsqd
_refine_ls_weighting_details 'w=1/[\s^2^(Fo^2^)+(0.0277P)^2^] where P=(Fo^2^+2Fc^2^)/3'
_refine_ls_weighting_scheme calc
_refine_ls_wR_factor_gt 0.0724
_refine_ls_wR_factor_ref 0.0813
_reflns_Friedel_coverage 0.000
_reflns_number_gt 7383
_reflns_number_total 9756
_reflns_threshold_expression 'I > 2\s(I)'
_cod_data_source_file d0sc06114j2.cif
_cod_data_source_block kg02
_cod_depositor_comments 'Adding full bibliography for 1560095--1560096.cif.'
_cod_database_code 1560095
_shelxl_version_number 2014/6
_shelx_space_group_comment
;
The symmetry employed for this shelxl refinement is uniquely defined
by the following loop, which should always be used as a source of
symmetry information in preference to the above space-group names.
They are only intended as comments.
;
_shelx_estimated_absorpt_t_max 0.848
_shelx_estimated_absorpt_t_min 0.483
_olex2_refinement_description
;
1. Fixed Uiso
 At 1.2 times of:
  All B(H) groups, All C(H) groups, All C(H,H) groups
 At 1.5 times of:
  All C(H,H,H) groups
2.a Riding coordinates:
 B1(H1)
2.b Secondary CH2 refined with riding coordinates:
 C7(H7A,H7B), C16(H16A,H16B)
2.c Aromatic/amide H refined with riding coordinates:
 C3(H3), C4(H4), C5(H5), C28(H28), C29(H29), C30(H30), C31(H31), C32(H32),
 C33(H33), C34(H34), C35(H35), C36(H36)
2.d Idealised Me refined as rotating group:
 C9(H9A,H9B,H9C), C10(H10A,H10B,H10C), C11(H11A,H11B,H11C), C13(H13A,H13B,
 H13C), C14(H14A,H14B,H14C), C15(H15A,H15B,H15C), C18(H18A,H18B,H18C), C19(H19A,
 H19B,H19C), C20(H20A,H20B,H20C), C22(H22A,H22B,H22C), C23(H23A,H23B,H23C),
 C24(H24A,H24B,H24C)
;
_olex2_submission_special_instructions 'No special instructions were received'

loop_
_space_group_symop_operation_xyz
'x, y, z'
'-x, y+1/2, -z+1/2'
'-x, -y, -z'
'x, -y-1/2, z-1/2'

loop_
_atom_site_label
_atom_site_type_symbol
_atom_site_fract_x
_atom_site_fract_y
_atom_site_fract_z
_atom_site_U_iso_or_equiv
_atom_site_adp_type
_atom_site_occupancy
_atom_site_site_symmetry_order
_atom_site_calc_flag
_atom_site_refinement_flags_posn
_atom_site_refinement_flags_adp
_atom_site_refinement_flags_occupancy
_atom_site_disorder_assembly
_atom_site_disorder_group
W1 W 0.74707(2) 0.37110(2) 0.21803(2) 0.01517(6) Uani 1 1 d . . . . .
Pd1 Pd 0.74612(2) 0.69241(2) 0.31056(2) 0.01470(8) Uani 1 1 d . . . . .
P1 P 0.87790(7) 0.72187(8) 0.28668(8) 0.0175(3) Uani 1 1 d . . . . .
P2 P 0.61765(7) 0.68889(8) 0.35813(8) 0.0172(3) Uani 1 1 d . . . . .
O1 O 0.73822(19) 0.5743(2) 0.2355(2) 0.0209(7) Uani 1 1 d . . . . .
O2 O 0.6093(2) 0.3579(2) 0.3450(2) 0.0284(8) Uani 1 1 d . . . . .
O3 O 0.8628(2) 0.3841(2) 0.3769(2) 0.0292(8) Uani 1 1 d . . . . .
N1 N 0.6637(2) 0.3599(2) 0.1049(2) 0.0176(8) Uani 1 1 d . . . . .
N2 N 0.6744(2) 0.2997(3) 0.0415(2) 0.0192(9) Uani 1 1 d . . . . .
N3 N 0.7514(2) 0.2241(2) 0.2039(2) 0.0190(9) Uani 1 1 d . . . . .
N4 N 0.7497(2) 0.1841(2) 0.1266(3) 0.0196(9) Uani 1 1 d . . . . .
N5 N 0.8340(2) 0.3596(2) 0.1106(2) 0.0158(8) Uani 1 1 d . . . . .
N6 N 0.8215(2) 0.3001(2) 0.0462(2) 0.0188(9) Uani 1 1 d . . . . .
C1 C 0.7497(3) 0.8101(3) 0.3679(3) 0.0192(10) Uani 1 1 d . . . . .
C2 C 0.6784(3) 0.8503(3) 0.3938(3) 0.0220(11) Uani 1 1 d . . . . .
C3 C 0.6810(3) 0.9317(3) 0.4327(4) 0.0328(13) Uani 1 1 d . . . . .
H3 H 0.6331 0.9580 0.4500 0.039 Uiso 1 1 calc R U . . .
C4 C 0.7519(3) 0.9757(3) 0.4469(3) 0.0323(13) Uani 1 1 d . . . . .
H4 H 0.7528 1.0312 0.4742 0.039 Uiso 1 1 calc R U . . .
C5 C 0.8209(3) 0.9377(3) 0.4208(3) 0.0251(11) Uani 1 1 d . . . . .
H5 H 0.8695 0.9681 0.4294 0.030 Uiso 1 1 calc R U . . .
C6 C 0.8210(3) 0.8552(3) 0.3820(3) 0.0184(10) Uani 1 1 d . . . . .
C7 C 0.8979(3) 0.8132(3) 0.3595(3) 0.0228(11) Uani 1 1 d . . . . .
H7A H 0.9257 0.7915 0.4118 0.027 Uiso 1 1 calc R U . . .
H7B H 0.9323 0.8567 0.3322 0.027 Uiso 1 1 calc R U . . .
C8 C 0.9514(3) 0.6359(3) 0.3216(3) 0.0245(11) Uani 1 1 d . . . . .
C9 C 0.9200(3) 0.5996(4) 0.4049(3) 0.0351(14) Uani 1 1 d . . . . .
H9A H 0.9144 0.6475 0.4458 0.053 Uiso 1 1 calc R U . . .
H9B H 0.9572 0.5559 0.4284 0.053 Uiso 1 1 calc R U . . .
H9C H 0.8683 0.5720 0.3939 0.053 Uiso 1 1 calc R U . . .
C10 C 1.0353(3) 0.6710(4) 0.3385(4) 0.0354(14) Uani 1 1 d . . . . .
H10A H 1.0339 0.7179 0.3811 0.053 Uiso 1 1 calc R U . . .
H10B H 1.0562 0.6941 0.2855 0.053 Uiso 1 1 calc R U . . .
H10C H 1.0695 0.6234 0.3599 0.053 Uiso 1 1 calc R U . . .
C11 C 0.9536(3) 0.5617(3) 0.2554(4) 0.0319(13) Uani 1 1 d . . . . .
H11A H 0.9842 0.5123 0.2790 0.048 Uiso 1 1 calc R U . . .
H11B H 0.9786 0.5831 0.2039 0.048 Uiso 1 1 calc R U . . .
H11C H 0.8995 0.5425 0.2412 0.048 Uiso 1 1 calc R U . . .
C12 C 0.8932(3) 0.7647(3) 0.1766(3) 0.0253(12) Uani 1 1 d . . . . .
C13 C 0.9800(3) 0.7829(4) 0.1585(4) 0.0392(15) Uani 1 1 d . . . . .
H13A H 0.9838 0.8093 0.1019 0.059 Uiso 1 1 calc R U . . .
H13B H 1.0098 0.7277 0.1604 0.059 Uiso 1 1 calc R U . . .
H13C H 1.0021 0.8232 0.2015 0.059 Uiso 1 1 calc R U . . .
C14 C 0.8579(3) 0.7013(4) 0.1114(3) 0.0328(13) Uani 1 1 d . . . . .
H14A H 0.8021 0.6909 0.1234 0.049 Uiso 1 1 calc R U . . .
H14B H 0.8870 0.6457 0.1145 0.049 Uiso 1 1 calc R U . . .
H14C H 0.8621 0.7263 0.0543 0.049 Uiso 1 1 calc R U . . .
C15 C 0.8475(3) 0.8517(3) 0.1699(3) 0.0316(13) Uani 1 1 d . . . . .
H15A H 0.7919 0.8417 0.1836 0.047 Uiso 1 1 calc R U . . .
H15B H 0.8503 0.8745 0.1118 0.047 Uiso 1 1 calc R U . . .
H15C H 0.8710 0.8941 0.2100 0.047 Uiso 1 1 calc R U . . .
C16 C 0.6002(3) 0.8056(3) 0.3770(4) 0.0265(12) Uani 1 1 d . . . . .
H16A H 0.5729 0.8321 0.3266 0.032 Uiso 1 1 calc R U . . .
H16B H 0.5660 0.8131 0.4266 0.032 Uiso 1 1 calc R U . . .
C17 C 0.6129(3) 0.6330(3) 0.4644(3) 0.0228(11) Uani 1 1 d . . . . .
C18 C 0.6657(3) 0.6866(4) 0.5272(3) 0.0362(14) Uani 1 1 d . . . . .
H18A H 0.7199 0.6889 0.5065 0.054 Uiso 1 1 calc R U . . .
H18B H 0.6661 0.6588 0.5834 0.054 Uiso 1 1 calc R U . . .
H18C H 0.6448 0.7463 0.5315 0.054 Uiso 1 1 calc R U . . .
C19 C 0.6478(3) 0.5408(4) 0.4565(3) 0.0340(14) Uani 1 1 d . . . . .
H19A H 0.6180 0.5082 0.4124 0.051 Uiso 1 1 calc R U . . .
H19B H 0.6442 0.5102 0.5111 0.051 Uiso 1 1 calc R U . . .
H19C H 0.7034 0.5451 0.4410 0.051 Uiso 1 1 calc R U . . .
C20 C 0.5289(3) 0.6292(4) 0.4987(4) 0.0318(13) Uani 1 1 d . . . . .
H20A H 0.5053 0.6879 0.4967 0.048 Uiso 1 1 calc R U . . .
H20B H 0.5312 0.6083 0.5578 0.048 Uiso 1 1 calc R U . . .
H20C H 0.4965 0.5890 0.4638 0.048 Uiso 1 1 calc R U . . .
C21 C 0.5358(3) 0.6553(3) 0.2819(3) 0.0205(10) Uani 1 1 d . . . . .
C22 C 0.5602(3) 0.6923(4) 0.1955(3) 0.0330(13) Uani 1 1 d . . . . .
H22A H 0.5674 0.7558 0.2002 0.049 Uiso 1 1 calc R U . . .
H22B H 0.5187 0.6795 0.1524 0.049 Uiso 1 1 calc R U . . .
H22C H 0.6100 0.6650 0.1790 0.049 Uiso 1 1 calc R U . . .
C23 C 0.5302(3) 0.5553(3) 0.2748(3) 0.0266(12) Uani 1 1 d . . . . .
H23A H 0.5125 0.5310 0.3287 0.040 Uiso 1 1 calc R U . . .
H23B H 0.5824 0.5313 0.2621 0.040 Uiso 1 1 calc R U . . .
H23C H 0.4922 0.5397 0.2289 0.040 Uiso 1 1 calc R U . . .
C24 C 0.4551(3) 0.6926(3) 0.3051(3) 0.0271(12) Uani 1 1 d . . . . .
H24A H 0.4407 0.6708 0.3612 0.041 Uiso 1 1 calc R U . . .
H24B H 0.4149 0.6741 0.2624 0.041 Uiso 1 1 calc R U . . .
H24C H 0.4579 0.7567 0.3064 0.041 Uiso 1 1 calc R U . . .
C25 C 0.7419(3) 0.4950(3) 0.2279(3) 0.0171(10) Uani 1 1 d . . . . .
C26 C 0.6620(3) 0.3643(3) 0.2985(3) 0.0192(10) Uani 1 1 d . . . . .
C27 C 0.8217(3) 0.3772(3) 0.3157(3) 0.0193(10) Uani 1 1 d . . . . .
C28 C 0.6009(3) 0.4073(3) 0.0814(3) 0.0186(10) Uani 1 1 d . . . . .
H28 H 0.5799 0.4540 0.1137 0.022 Uiso 1 1 calc R U . . .
C29 C 0.5700(3) 0.3792(3) 0.0027(3) 0.0221(11) Uani 1 1 d . . . . .
H29 H 0.5252 0.4016 -0.0282 0.027 Uiso 1 1 calc R U . . .
C30 C 0.6194(3) 0.3109(3) -0.0203(3) 0.0218(11) Uani 1 1 d . . . . .
H30 H 0.6149 0.2777 -0.0713 0.026 Uiso 1 1 calc R U . . .
C31 C 0.7549(3) 0.1598(3) 0.2616(3) 0.0250(12) Uani 1 1 d . . . . .
H31 H 0.7565 0.1686 0.3215 0.030 Uiso 1 1 calc R U . . .
C32 C 0.7558(3) 0.0780(3) 0.2220(4) 0.0299(13) Uani 1 1 d . . . . .
H32 H 0.7580 0.0219 0.2482 0.036 Uiso 1 1 calc R U . . .
C33 C 0.7527(3) 0.0970(3) 0.1368(4) 0.0282(12) Uani 1 1 d . . . . .
H33 H 0.7526 0.0551 0.0920 0.034 Uiso 1 1 calc R U . . .
C34 C 0.8994(3) 0.4034(3) 0.0909(3) 0.0174(10) Uani 1 1 d . . . . .
H34 H 0.9224 0.4490 0.1246 0.021 Uiso 1 1 calc R U . . .
C35 C 0.9296(3) 0.3737(3) 0.0148(3) 0.0200(10) Uani 1 1 d . . . . .
H35 H 0.9754 0.3939 -0.0128 0.024 Uiso 1 1 calc R U . . .
C36 C 0.8781(3) 0.3082(3) -0.0117(3) 0.0209(10) Uani 1 1 d . . . . .
H36 H 0.8820 0.2745 -0.0623 0.025 Uiso 1 1 calc R U . . .
B1 B 0.7478(3) 0.2401(4) 0.0436(4) 0.0218(12) Uani 1 1 d . . . . .
H1 H 0.7566 0.2041 -0.0098 0.026 Uiso 1 1 d R U . . .

loop_
_atom_site_aniso_label
_atom_site_aniso_U_11
_atom_site_aniso_U_22
_atom_site_aniso_U_33
_atom_site_aniso_U_23
_atom_site_aniso_U_13
_atom_site_aniso_U_12
W1 0.01455(10) 0.01336(10) 0.01775(9) -0.00199(8) 0.00272(7) -0.00003(8)
Pd1 0.01219(18) 0.01412(18) 0.01794(18) -0.00365(14) 0.00302(13) -0.00015(14)
P1 0.0126(6) 0.0191(6) 0.0210(6) -0.0061(5) 0.0029(5) -0.0010(5)
P2 0.0131(6) 0.0167(6) 0.0221(6) -0.0018(5) 0.0035(5) 0.0006(5)
O1 0.025(2) 0.0111(17) 0.0271(19) -0.0052(14) 0.0061(15) -0.0017(14)
O2 0.033(2) 0.024(2) 0.029(2) 0.0023(16) 0.0156(17) 0.0018(16)
O3 0.027(2) 0.035(2) 0.025(2) 0.0052(16) -0.0051(16) 0.0001(16)
N1 0.020(2) 0.014(2) 0.019(2) -0.0040(16) 0.0042(16) -0.0022(17)
N2 0.015(2) 0.023(2) 0.020(2) -0.0025(17) 0.0021(16) -0.0027(17)
N3 0.017(2) 0.016(2) 0.024(2) 0.0011(17) 0.0016(17) 0.0006(17)
N4 0.013(2) 0.015(2) 0.030(2) -0.0067(18) 0.0008(17) 0.0004(16)
N5 0.014(2) 0.015(2) 0.018(2) -0.0031(16) 0.0015(15) -0.0001(16)
N6 0.015(2) 0.018(2) 0.024(2) -0.0060(17) -0.0010(16) -0.0008(16)
C1 0.022(3) 0.018(2) 0.018(2) -0.0050(19) 0.0010(19) 0.000(2)
C2 0.016(3) 0.017(3) 0.034(3) -0.007(2) 0.009(2) -0.001(2)
C3 0.031(3) 0.021(3) 0.047(4) -0.011(3) 0.014(3) 0.006(2)
C4 0.043(4) 0.015(3) 0.039(3) -0.012(2) 0.008(3) 0.000(2)
C5 0.022(3) 0.022(3) 0.031(3) -0.005(2) 0.000(2) -0.006(2)
C6 0.021(3) 0.019(3) 0.015(2) -0.0035(19) -0.0022(19) -0.001(2)
C7 0.027(3) 0.017(3) 0.024(3) -0.009(2) 0.002(2) -0.004(2)
C8 0.014(3) 0.025(3) 0.035(3) -0.009(2) -0.002(2) 0.001(2)
C9 0.040(4) 0.032(3) 0.033(3) 0.002(3) -0.009(3) 0.007(3)
C10 0.008(3) 0.040(3) 0.058(4) -0.018(3) -0.004(2) 0.001(2)
C11 0.023(3) 0.028(3) 0.045(3) -0.016(3) 0.003(2) 0.003(2)
C12 0.024(3) 0.029(3) 0.023(3) -0.006(2) 0.008(2) -0.008(2)
C13 0.029(3) 0.045(4) 0.045(4) 0.000(3) 0.013(3) -0.006(3)
C14 0.035(3) 0.036(3) 0.027(3) -0.007(2) 0.008(2) -0.002(3)
C15 0.034(3) 0.034(3) 0.027(3) 0.005(2) 0.004(2) -0.003(3)
C16 0.014(3) 0.022(3) 0.044(3) -0.008(2) 0.008(2) 0.006(2)
C17 0.022(3) 0.028(3) 0.019(2) -0.001(2) 0.003(2) 0.001(2)
C18 0.038(4) 0.049(4) 0.021(3) -0.007(3) 0.002(2) -0.014(3)
C19 0.029(3) 0.041(3) 0.032(3) 0.017(3) 0.003(2) 0.010(3)
C20 0.027(3) 0.034(3) 0.035(3) -0.001(3) 0.014(2) -0.001(2)
C21 0.016(3) 0.019(3) 0.027(3) 0.000(2) 0.003(2) 0.000(2)
C22 0.031(3) 0.041(3) 0.027(3) -0.001(3) -0.006(2) -0.002(3)
C23 0.016(3) 0.030(3) 0.034(3) -0.009(2) -0.004(2) 0.000(2)
C24 0.012(3) 0.030(3) 0.039(3) 0.004(2) -0.004(2) 0.001(2)
C25 0.010(2) 0.026(3) 0.016(2) 0.002(2) 0.0026(18) -0.004(2)
C26 0.027(3) 0.011(2) 0.020(2) -0.0022(19) 0.001(2) 0.000(2)
C27 0.019(3) 0.014(2) 0.025(3) 0.002(2) 0.004(2) -0.001(2)
C28 0.016(3) 0.017(2) 0.023(3) 0.004(2) 0.0042(19) 0.0021(19)
C29 0.017(3) 0.022(3) 0.027(3) 0.005(2) -0.002(2) -0.002(2)
C30 0.020(3) 0.026(3) 0.019(2) 0.001(2) 0.000(2) -0.009(2)
C31 0.018(3) 0.023(3) 0.034(3) 0.003(2) -0.001(2) 0.004(2)
C32 0.024(3) 0.015(3) 0.051(4) 0.002(2) -0.003(3) 0.001(2)
C33 0.018(3) 0.017(3) 0.050(4) -0.009(2) 0.003(2) 0.001(2)
C34 0.014(2) 0.018(2) 0.020(2) 0.0024(19) -0.0019(19) 0.0026(19)
C35 0.017(3) 0.023(3) 0.020(2) 0.006(2) 0.0012(19) -0.001(2)
C36 0.019(3) 0.026(3) 0.017(2) -0.002(2) -0.0008(19) 0.006(2)
B1 0.019(3) 0.021(3) 0.026(3) -0.007(2) 0.004(2) 0.003(2)

loop_
_atom_type_symbol
_atom_type_description
_atom_type_scat_dispersion_real
_atom_type_scat_dispersion_imag
_atom_type_scat_source
C C 0.0033 0.0016 'International Tables Vol C Tables 4.2.6.8 and 6.1.1.4'
H H 0.0000 0.0000 'International Tables Vol C Tables 4.2.6.8 and 6.1.1.4'
B B 0.0013 0.0007 'International Tables Vol C Tables 4.2.6.8 and 6.1.1.4'
N N 0.0061 0.0033 'International Tables Vol C Tables 4.2.6.8 and 6.1.1.4'
O O 0.0106 0.0060 'International Tables Vol C Tables 4.2.6.8 and 6.1.1.4'
P P 0.1023 0.0942 'International Tables Vol C Tables 4.2.6.8 and 6.1.1.4'
Pd Pd -0.9988 1.0072 'International Tables Vol C Tables 4.2.6.8 and 6.1.1.4'
W W -0.8490 6.8722 'International Tables Vol C Tables 4.2.6.8 and 6.1.1.4'

loop_
_geom_angle_atom_site_label_1
_geom_angle_atom_site_label_2
_geom_angle_atom_site_label_3
_geom_angle
_geom_angle_site_symmetry_1
_geom_angle_site_symmetry_3
_geom_angle_publ_flag
N1 W1 N3 82.39(14) . . ?
N1 W1 N5 79.01(13) . . ?
N3 W1 N5 80.01(13) . . ?
C25 W1 N1 96.40(16) . . ?
C25 W1 N3 178.79(17) . . ?
C25 W1 N5 99.75(16) . . ?
C25 W1 C26 87.93(18) . . ?
C25 W1 C27 85.35(19) . . ?
C26 W1 N1 93.06(17) . . ?
C26 W1 N3 92.16(16) . . ?
C26 W1 N5 169.47(16) . . ?
C26 W1 C27 87.90(19) . . ?
C27 W1 N1 178.03(17) . . ?
C27 W1 N3 95.86(17) . . ?
C27 W1 N5 99.83(16) . . ?
P1 Pd1 P2 166.47(5) . . ?
O1 Pd1 P1 96.77(9) . . ?
O1 Pd1 P2 96.54(9) . . ?
C1 Pd1 P1 83.28(14) . . ?
C1 Pd1 P2 83.79(14) . . ?
C1 Pd1 O1 173.24(16) . . ?
C7 P1 Pd1 101.95(16) . . ?
C7 P1 C8 104.0(2) . . ?
C7 P1 C12 106.5(2) . . ?
C8 P1 Pd1 116.63(16) . . ?
C12 P1 Pd1 112.15(17) . . ?
C12 P1 C8 113.9(2) . . ?
C16 P2 Pd1 100.76(16) . . ?
C16 P2 C17 106.6(2) . . ?
C16 P2 C21 104.5(2) . . ?
C17 P2 Pd1 111.23(16) . . ?
C21 P2 Pd1 118.71(16) . . ?
C21 P2 C17 113.2(2) . . ?
C25 O1 Pd1 151.9(3) . . ?
N2 N1 W1 122.3(3) . . ?
C28 N1 W1 131.1(3) . . ?
C28 N1 N2 106.5(4) . . ?
N1 N2 B1 120.3(4) . . ?
C30 N2 N1 109.8(4) . . ?
C30 N2 B1 129.4(4) . . ?
N4 N3 W1 122.4(3) . . ?
C31 N3 W1 131.7(3) . . ?
C31 N3 N4 106.0(4) . . ?
N3 N4 B1 120.0(4) . . ?
C33 N4 N3 109.9(4) . . ?
C33 N4 B1 130.0(4) . . ?
N6 N5 W1 120.7(3) . . ?
C34 N5 W1 133.6(3) . . ?
C34 N5 N6 105.6(4) . . ?
N5 N6 B1 121.2(4) . . ?
C36 N6 N5 110.1(4) . . ?
C36 N6 B1 128.6(4) . . ?
C2 C1 Pd1 120.0(3) . . ?
C6 C1 Pd1 121.7(3) . . ?
C6 C1 C2 118.3(4) . . ?
C1 C2 C16 120.1(4) . . ?
C3 C2 C1 119.8(4) . . ?
C3 C2 C16 120.1(4) . . ?
C2 C3 H3 119.2 . . ?
C4 C3 C2 121.5(5) . . ?
C4 C3 H3 119.2 . . ?
C3 C4 H4 120.5 . . ?
C5 C4 C3 118.9(5) . . ?
C5 C4 H4 120.5 . . ?
C4 C5 H5 119.3 . . ?
C4 C5 C6 121.5(5) . . ?
C6 C5 H5 119.3 . . ?
C1 C6 C7 119.9(4) . . ?
C5 C6 C1 120.0(4) . . ?
C5 C6 C7 120.0(4) . . ?
P1 C7 H7A 109.8 . . ?
P1 C7 H7B 109.8 . . ?
C6 C7 P1 109.2(3) . . ?
C6 C7 H7A 109.8 . . ?
C6 C7 H7B 109.8 . . ?
H7A C7 H7B 108.3 . . ?
C9 C8 P1 105.0(3) . . ?
C9 C8 C11 109.2(4) . . ?
C10 C8 P1 114.0(4) . . ?
C10 C8 C9 108.7(4) . . ?
C10 C8 C11 109.5(4) . . ?
C11 C8 P1 110.2(4) . . ?
C8 C9 H9A 109.5 . . ?
C8 C9 H9B 109.5 . . ?
C8 C9 H9C 109.5 . . ?
H9A C9 H9B 109.5 . . ?
H9A C9 H9C 109.5 . . ?
H9B C9 H9C 109.5 . . ?
C8 C10 H10A 109.5 . . ?
C8 C10 H10B 109.5 . . ?
C8 C10 H10C 109.5 . . ?
H10A C10 H10B 109.5 . . ?
H10A C10 H10C 109.5 . . ?
H10B C10 H10C 109.5 . . ?
C8 C11 H11A 109.5 . . ?
C8 C11 H11B 109.5 . . ?
C8 C11 H11C 109.5 . . ?
H11A C11 H11B 109.5 . . ?
H11A C11 H11C 109.5 . . ?
H11B C11 H11C 109.5 . . ?
C13 C12 P1 113.2(4) . . ?
C13 C12 C15 108.3(4) . . ?
C14 C12 P1 109.8(4) . . ?
C14 C12 C13 110.4(4) . . ?
C14 C12 C15 108.5(4) . . ?
C15 C12 P1 106.4(3) . . ?
C12 C13 H13A 109.5 . . ?
C12 C13 H13B 109.5 . . ?
C12 C13 H13C 109.5 . . ?
H13A C13 H13B 109.5 . . ?
H13A C13 H13C 109.5 . . ?
H13B C13 H13C 109.5 . . ?
C12 C14 H14A 109.5 . . ?
C12 C14 H14B 109.5 . . ?
C12 C14 H14C 109.5 . . ?
H14A C14 H14B 109.5 . . ?
H14A C14 H14C 109.5 . . ?
H14B C14 H14C 109.5 . . ?
C12 C15 H15A 109.5 . . ?
C12 C15 H15B 109.5 . . ?
C12 C15 H15C 109.5 . . ?
H15A C15 H15B 109.5 . . ?
H15A C15 H15C 109.5 . . ?
H15B C15 H15C 109.5 . . ?
P2 C16 H16A 109.9 . . ?
P2 C16 H16B 109.9 . . ?
C2 C16 P2 108.9(3) . . ?
C2 C16 H16A 109.9 . . ?
C2 C16 H16B 109.9 . . ?
H16A C16 H16B 108.3 . . ?
C18 C17 P2 106.8(3) . . ?
C19 C17 P2 108.5(3) . . ?
C19 C17 C18 108.8(4) . . ?
C19 C17 C20 110.8(4) . . ?
C20 C17 P2 113.2(3) . . ?
C20 C17 C18 108.5(4) . . ?
C17 C18 H18A 109.5 . . ?
C17 C18 H18B 109.5 . . ?
C17 C18 H18C 109.5 . . ?
H18A C18 H18B 109.5 . . ?
H18A C18 H18C 109.5 . . ?
H18B C18 H18C 109.5 . . ?
C17 C19 H19A 109.5 . . ?
C17 C19 H19B 109.5 . . ?
C17 C19 H19C 109.5 . . ?
H19A C19 H19B 109.5 . . ?
H19A C19 H19C 109.5 . . ?
H19B C19 H19C 109.5 . . ?
C17 C20 H20A 109.5 . . ?
C17 C20 H20B 109.5 . . ?
C17 C20 H20C 109.5 . . ?
H20A C20 H20B 109.5 . . ?
H20A C20 H20C 109.5 . . ?
H20B C20 H20C 109.5 . . ?
C22 C21 P2 104.6(3) . . ?
C23 C21 P2 111.2(3) . . ?
C23 C21 C22 108.6(4) . . ?
C24 C21 P2 113.0(3) . . ?
C24 C21 C22 109.7(4) . . ?
C24 C21 C23 109.5(4) . . ?
C21 C22 H22A 109.5 . . ?
C21 C22 H22B 109.5 . . ?
C21 C22 H22C 109.5 . . ?
H22A C22 H22B 109.5 . . ?
H22A C22 H22C 109.5 . . ?
H22B C22 H22C 109.5 . . ?
C21 C23 H23A 109.5 . . ?
C21 C23 H23B 109.5 . . ?
C21 C23 H23C 109.5 . . ?
H23A C23 H23B 109.5 . . ?
H23A C23 H23C 109.5 . . ?
H23B C23 H23C 109.5 . . ?
C21 C24 H24A 109.5 . . ?
C21 C24 H24B 109.5 . . ?
C21 C24 H24C 109.5 . . ?
H24A C24 H24B 109.5 . . ?
H24A C24 H24C 109.5 . . ?
H24B C24 H24C 109.5 . . ?
O1 C25 W1 179.0(4) . . ?
O2 C26 W1 177.5(4) . . ?
O3 C27 W1 175.6(4) . . ?
N1 C28 H28 124.6 . . ?
N1 C28 C29 110.7(4) . . ?
C29 C28 H28 124.6 . . ?
C28 C29 H29 127.8 . . ?
C30 C29 C28 104.4(4) . . ?
C30 C29 H29 127.8 . . ?
N2 C30 C29 108.6(4) . . ?
N2 C30 H30 125.7 . . ?
C29 C30 H30 125.7 . . ?
N3 C31 H31 124.6 . . ?
N3 C31 C32 110.8(5) . . ?
C32 C31 H31 124.6 . . ?
C31 C32 H32 127.9 . . ?
C33 C32 C31 104.2(5) . . ?
C33 C32 H32 127.9 . . ?
N4 C33 C32 109.1(5) . . ?
N4 C33 H33 125.5 . . ?
C32 C33 H33 125.5 . . ?
N5 C34 H34 124.3 . . ?
N5 C34 C35 111.3(4) . . ?
C35 C34 H34 124.3 . . ?
C34 C35 H35 127.7 . . ?
C36 C35 C34 104.6(4) . . ?
C36 C35 H35 127.7 . . ?
N6 C36 C35 108.3(4) . . ?
N6 C36 H36 125.8 . . ?
C35 C36 H36 125.8 . . ?
N2 B1 N4 109.8(4) . . ?
N2 B1 N6 107.4(4) . . ?
N2 B1 H1 116.1 . . ?
N4 B1 H1 113.2 . . ?
N6 B1 N4 107.8(4) . . ?
N6 B1 H1 101.8 . . ?

loop_
_geom_bond_atom_site_label_1
_geom_bond_atom_site_label_2
_geom_bond_distance
_geom_bond_site_symmetry_2
_geom_bond_publ_flag
W1 N1 2.241(4) . ?
W1 N3 2.255(4) . ?
W1 N5 2.276(4) . ?
W1 C25 1.899(5) . ?
W1 C26 1.944(5) . ?
W1 C27 1.959(5) . ?
Pd1 P1 2.3117(12) . ?
Pd1 P2 2.3160(12) . ?
Pd1 O1 2.156(3) . ?
Pd1 C1 2.009(5) . ?
P1 C7 1.828(5) . ?
P1 C8 1.877(5) . ?
P1 C12 1.874(5) . ?
P2 C16 1.831(5) . ?
P2 C17 1.879(5) . ?
P2 C21 1.873(5) . ?
O1 C25 1.217(6) . ?
O2 C26 1.173(6) . ?
O3 C27 1.173(6) . ?
N1 N2 1.371(5) . ?
N1 C28 1.327(6) . ?
N2 C30 1.334(6) . ?
N2 B1 1.536(6) . ?
N3 N4 1.359(5) . ?
N3 C31 1.337(6) . ?
N4 C33 1.339(6) . ?
N4 B1 1.559(7) . ?
N5 N6 1.371(5) . ?
N5 C34 1.336(6) . ?
N6 C36 1.345(6) . ?
N6 B1 1.545(6) . ?
C1 C2 1.421(6) . ?
C1 C6 1.399(6) . ?
C2 C3 1.384(7) . ?
C2 C16 1.503(7) . ?
C3 H3 0.9500 . ?
C3 C4 1.384(7) . ?
C4 H4 0.9500 . ?
C4 C5 1.374(7) . ?
C5 H5 0.9500 . ?
C5 C6 1.398(6) . ?
C6 C7 1.500(6) . ?
C7 H7A 0.9900 . ?
C7 H7B 0.9900 . ?
C8 C9 1.531(7) . ?
C8 C10 1.530(7) . ?
C8 C11 1.538(7) . ?
C9 H9A 0.9800 . ?
C9 H9B 0.9800 . ?
C9 H9C 0.9800 . ?
C10 H10A 0.9800 . ?
C10 H10B 0.9800 . ?
C10 H10C 0.9800 . ?
C11 H11A 0.9800 . ?
C11 H11B 0.9800 . ?
C11 H11C 0.9800 . ?
C12 C13 1.527(7) . ?
C12 C14 1.518(7) . ?
C12 C15 1.536(7) . ?
C13 H13A 0.9800 . ?
C13 H13B 0.9800 . ?
C13 H13C 0.9800 . ?
C14 H14A 0.9800 . ?
C14 H14B 0.9800 . ?
C14 H14C 0.9800 . ?
C15 H15A 0.9800 . ?
C15 H15B 0.9800 . ?
C15 H15C 0.9800 . ?
C16 H16A 0.9900 . ?
C16 H16B 0.9900 . ?
C17 C18 1.545(7) . ?
C17 C19 1.531(7) . ?
C17 C20 1.534(7) . ?
C18 H18A 0.9800 . ?
C18 H18B 0.9800 . ?
C18 H18C 0.9800 . ?
C19 H19A 0.9800 . ?
C19 H19B 0.9800 . ?
C19 H19C 0.9800 . ?
C20 H20A 0.9800 . ?
C20 H20B 0.9800 . ?
C20 H20C 0.9800 . ?
C21 C22 1.538(7) . ?
C21 C23 1.532(7) . ?
C21 C24 1.532(6) . ?
C22 H22A 0.9800 . ?
C22 H22B 0.9800 . ?
C22 H22C 0.9800 . ?
C23 H23A 0.9800 . ?
C23 H23B 0.9800 . ?
C23 H23C 0.9800 . ?
C24 H24A 0.9800 . ?
C24 H24B 0.9800 . ?
C24 H24C 0.9800 . ?
C28 H28 0.9500 . ?
C28 C29 1.396(7) . ?
C29 H29 0.9500 . ?
C29 C30 1.390(7) . ?
C30 H30 0.9500 . ?
C31 H31 0.9500 . ?
C31 C32 1.395(7) . ?
C32 H32 0.9500 . ?
C32 C33 1.370(8) . ?
C33 H33 0.9500 . ?
C34 H34 0.9500 . ?
C34 C35 1.389(6) . ?
C35 H35 0.9500 . ?
C35 C36 1.381(6) . ?
C36 H36 0.9500 . ?
B1 H1 1.0177 . ?

loop_
_geom_torsion_atom_site_label_1
_geom_torsion_atom_site_label_2
_geom_torsion_atom_site_label_3
_geom_torsion_atom_site_label_4
_geom_torsion
_geom_torsion_site_symmetry_1
_geom_torsion_site_symmetry_2
_geom_torsion_site_symmetry_3
_geom_torsion_site_symmetry_4
_geom_torsion_publ_flag
W1 N1 N2 C30 -176.1(3) . . . . ?
W1 N1 N2 B1 -3.3(5) . . . . ?
W1 N1 C28 C29 176.2(3) . . . . ?
W1 N3 N4 C33 -179.7(3) . . . . ?
W1 N3 N4 B1 2.3(5) . . . . ?
W1 N3 C31 C32 179.4(3) . . . . ?
W1 N5 N6 C36 177.0(3) . . . . ?
W1 N5 N6 B1 0.9(5) . . . . ?
W1 N5 C34 C35 -176.7(3) . . . . ?
Pd1 P1 C7 C6 -20.2(4) . . . . ?
Pd1 P1 C8 C9 -37.5(4) . . . . ?
Pd1 P1 C8 C10 -156.3(3) . . . . ?
Pd1 P1 C8 C11 80.0(4) . . . . ?
Pd1 P1 C12 C13 -178.7(3) . . . . ?
Pd1 P1 C12 C14 -54.9(4) . . . . ?
Pd1 P1 C12 C15 62.4(4) . . . . ?
Pd1 P2 C16 C2 -25.1(4) . . . . ?
Pd1 P2 C17 C18 60.5(4) . . . . ?
Pd1 P2 C17 C19 -56.6(4) . . . . ?
Pd1 P2 C17 C20 179.9(3) . . . . ?
Pd1 P2 C21 C22 -35.3(4) . . . . ?
Pd1 P2 C21 C23 81.7(3) . . . . ?
Pd1 P2 C21 C24 -154.6(3) . . . . ?
Pd1 C1 C2 C3 -179.5(4) . . . . ?
Pd1 C1 C2 C16 -1.0(7) . . . . ?
Pd1 C1 C6 C5 178.9(4) . . . . ?
Pd1 C1 C6 C7 -4.2(6) . . . . ?
N1 N2 C30 C29 -0.9(5) . . . . ?
N1 N2 B1 N4 59.5(5) . . . . ?
N1 N2 B1 N6 -57.5(5) . . . . ?
N1 C28 C29 C30 -0.4(5) . . . . ?
N2 N1 C28 C29 -0.2(5) . . . . ?
N3 N4 C33 C32 0.5(6) . . . . ?
N3 N4 B1 N2 -58.9(5) . . . . ?
N3 N4 B1 N6 57.8(5) . . . . ?
N3 C31 C32 C33 0.0(6) . . . . ?
N4 N3 C31 C32 0.3(5) . . . . ?
N5 N6 C36 C35 0.5(5) . . . . ?
N5 N6 B1 N2 58.7(5) . . . . ?
N5 N6 B1 N4 -59.6(5) . . . . ?
N5 C34 C35 C36 0.1(5) . . . . ?
N6 N5 C34 C35 0.2(5) . . . . ?
C1 C2 C3 C4 0.3(8) . . . . ?
C1 C2 C16 P2 19.5(6) . . . . ?
C1 C6 C7 P1 17.6(6) . . . . ?
C2 C1 C6 C5 0.1(7) . . . . ?
C2 C1 C6 C7 177.0(4) . . . . ?
C2 C3 C4 C5 0.7(9) . . . . ?
C3 C2 C16 P2 -162.0(4) . . . . ?
C3 C4 C5 C6 -1.3(8) . . . . ?
C4 C5 C6 C1 0.9(8) . . . . ?
C4 C5 C6 C7 -176.0(5) . . . . ?
C5 C6 C7 P1 -165.5(4) . . . . ?
C6 C1 C2 C3 -0.7(7) . . . . ?
C6 C1 C2 C16 177.8(5) . . . . ?
C7 P1 C8 C9 73.9(4) . . . . ?
C7 P1 C8 C10 -45.0(4) . . . . ?
C7 P1 C8 C11 -168.7(4) . . . . ?
C7 P1 C12 C13 70.6(4) . . . . ?
C7 P1 C12 C14 -165.6(4) . . . . ?
C7 P1 C12 C15 -48.3(4) . . . . ?
C8 P1 C7 C6 -141.8(3) . . . . ?
C8 P1 C12 C13 -43.5(4) . . . . ?
C8 P1 C12 C14 80.4(4) . . . . ?
C8 P1 C12 C15 -162.3(3) . . . . ?
C12 P1 C7 C6 97.5(4) . . . . ?
C12 P1 C8 C9 -170.6(3) . . . . ?
C12 P1 C8 C10 70.5(4) . . . . ?
C12 P1 C8 C11 -53.2(4) . . . . ?
C16 P2 C17 C18 -48.4(4) . . . . ?
C16 P2 C17 C19 -165.6(3) . . . . ?
C16 P2 C17 C20 70.9(4) . . . . ?
C16 P2 C21 C22 75.9(4) . . . . ?
C16 P2 C21 C23 -167.1(3) . . . . ?
C16 P2 C21 C24 -43.4(4) . . . . ?
C16 C2 C3 C4 -178.2(5) . . . . ?
C17 P2 C16 C2 91.1(4) . . . . ?
C17 P2 C21 C22 -168.5(3) . . . . ?
C17 P2 C21 C23 -51.5(4) . . . . ?
C17 P2 C21 C24 72.2(4) . . . . ?
C21 P2 C16 C2 -148.8(4) . . . . ?
C21 P2 C17 C18 -162.8(3) . . . . ?
C21 P2 C17 C19 80.0(4) . . . . ?
C21 P2 C17 C20 -43.4(4) . . . . ?
C28 N1 N2 C30 0.7(5) . . . . ?
C28 N1 N2 B1 173.4(4) . . . . ?
C28 C29 C30 N2 0.8(5) . . . . ?
C30 N2 B1 N4 -129.3(5) . . . . ?
C30 N2 B1 N6 113.8(5) . . . . ?
C31 N3 N4 C33 -0.4(5) . . . . ?
C31 N3 N4 B1 -178.4(4) . . . . ?
C31 C32 C33 N4 -0.3(6) . . . . ?
C33 N4 B1 N2 123.6(5) . . . . ?
C33 N4 B1 N6 -119.7(5) . . . . ?
C34 N5 N6 C36 -0.4(5) . . . . ?
C34 N5 N6 B1 -176.5(4) . . . . ?
C34 C35 C36 N6 -0.4(5) . . . . ?
C36 N6 B1 N2 -116.6(5) . . . . ?
C36 N6 B1 N4 125.1(5) . . . . ?
B1 N2 C30 C29 -172.8(4) . . . . ?
B1 N4 C33 C32 178.2(5) . . . . ?
B1 N6 C36 C35 176.2(4) . . . . ?
